data_1546814
loop_
_publ_author_name
'Sinha, Indranil'
'Lee, Yuseop'
'Bae, Choongman'
'Tussupbayev, Samat'
'Lee, Yujin'
'Seo, Min-Seob'
'Kim, Jin'
'Baik, Mu-Hyun'
'Lee, Yunho'
'Kim, Hyunwoo'

_publ_section_title
;
 Computer-aided rational design of Fe( <scp>iii</scp> )-catalysts for the
 selective formation of cyclic carbonates from CO <sub>2</sub> and
 internal epoxides
;
_journal_issue 19
_journal_name_full 'Catalysis Science &amp; Technology'
_journal_page_first 4375
_journal_page_last 4387
_journal_paper_doi 10.1039/C7CY01435J
_journal_volume 7
_journal_year 2017
_chemical_formula_moiety 'C40 H26 Fe2 N4 O10, 3(C6 H6)'
_chemical_formula_sum 'C58 H44 Fe2 N4 O10'
_chemical_formula_weight 1068.67
_chemical_name_systematic
;
 ?
;
_space_group_crystal_system monoclinic
_space_group_IT_number 14
_space_group_name_Hall '-P 2yn'
_space_group_name_H-M_alt 'P 1 21/n 1'
_symmetry_space_group_name_Hall '-P 2yn'
_symmetry_space_group_name_H-M 'P 1 21/n 1'
_atom_sites_solution_hydrogens geom
_audit_creation_method SHELXL-2013
_audit_update_record
;
2017-05-11 deposited with the CCDC.
2017-08-24 downloaded from the CCDC.
;
_cell_angle_alpha 90
_cell_angle_beta 98.528(2)
_cell_angle_gamma 90
_cell_formula_units_Z 2
_cell_length_a 8.6390(3)
_cell_length_b 28.5416(10)
_cell_length_c 10.0003(4)
_cell_measurement_reflns_used 39542
_cell_measurement_temperature 120(2)
_cell_measurement_theta_max 28.270
_cell_measurement_theta_min 2.179
_cell_volume 2438.52(16)
_computing_cell_refinement 'Bruker SMART'
_computing_data_collection 'Bruker SMART'
_computing_data_reduction 'Bruker SAINT'
_computing_molecular_graphics 'Bruker SHELXTL'
_computing_publication_material 'Bruker SHELXTL'
_computing_structure_refinement 'SHELXL-2013 (Sheldrick, 2013)'
_computing_structure_solution 'SHELXS-2013 (Sheldrick, 2013)'
_diffrn_ambient_temperature 120(2)
_diffrn_measured_fraction_theta_full 1.000
_diffrn_measured_fraction_theta_max 0.997
_diffrn_measurement_device_type 'CCD area detector'
_diffrn_measurement_method 'phi and omega scans'
_diffrn_radiation_type MoK\a
_diffrn_radiation_wavelength 0.71073
_diffrn_reflns_av_R_equivalents 0.0882
_diffrn_reflns_av_unetI/netI 0.0654
_diffrn_reflns_Laue_measured_fraction_full 1.000
_diffrn_reflns_Laue_measured_fraction_max 0.997
_diffrn_reflns_limit_h_max 11
_diffrn_reflns_limit_h_min -11
_diffrn_reflns_limit_k_max 37
_diffrn_reflns_limit_k_min -38
_diffrn_reflns_limit_l_max 13
_diffrn_reflns_limit_l_min -13
_diffrn_reflns_number 39542
_diffrn_reflns_point_group_measured_fraction_full 1.000
_diffrn_reflns_point_group_measured_fraction_max 0.997
_diffrn_reflns_theta_full 25.242
_diffrn_reflns_theta_max 28.270
_diffrn_reflns_theta_min 2.179
_diffrn_source 'fine-focus sealed tube'
_exptl_absorpt_coefficient_mu 0.663
_exptl_absorpt_correction_type multi-scan
_exptl_absorpt_process_details SADABS
_exptl_crystal_colour brown
_exptl_crystal_density_diffrn 1.455
_exptl_crystal_density_meas ?
_exptl_crystal_density_method 'not measured'
_exptl_crystal_description platy
_exptl_crystal_F_000 1104
_exptl_crystal_size_max 0.100
_exptl_crystal_size_mid 0.070
_exptl_crystal_size_min 0.070
_exptl_transmission_factor_max 0.746
_exptl_transmission_factor_min 0.678
_refine_diff_density_max 0.436
_refine_diff_density_min -0.777
_refine_diff_density_rms 0.083
_refine_ls_extinction_method none
_refine_ls_goodness_of_fit_ref 1.032
_refine_ls_hydrogen_treatment constr
_refine_ls_matrix_type full
_refine_ls_number_parameters 334
_refine_ls_number_reflns 6043
_refine_ls_number_restraints 0
_refine_ls_restrained_S_all 1.032
_refine_ls_R_factor_all 0.0867
_refine_ls_R_factor_gt 0.0494
_refine_ls_shift/su_max 0.000
_refine_ls_shift/su_mean 0.000
_refine_ls_structure_factor_coef Fsqd
_refine_ls_weighting_details 'w=1/[\s^2^(Fo^2^)+(0.0490P)^2^+1.3335P] where P=(Fo^2^+2Fc^2^)/3'
_refine_ls_weighting_scheme calc
_refine_ls_wR_factor_gt 0.1060
_refine_ls_wR_factor_ref 0.1225
_reflns_Friedel_coverage 0.000
_reflns_number_gt 4088
_reflns_number_total 6043
_reflns_threshold_expression 'I > 2\s(I)'
_cod_data_source_file c7cy01435j2.cif
_cod_data_source_block 0229A-1
_cod_depositor_comments
;
The following automatic conversions were performed:

'_exptl_crystal_density_meas' value 'not measured' was changed to '?'
- the value is perceived as not measured.

Automatic conversion script
Id: cif_fix_values 4973 2017-02-22 13:04:09Z antanas 
;
_cod_database_code 1546814
_shelx_space_group_comment
;
The symmetry employed for this shelxl refinement is uniquely defined
by the following loop, which should always be used as a source of
symmetry information in preference to the above space-group names.
They are only intended as comments.
;
_shelx_estimated_absorpt_t_min 0.937
_shelx_estimated_absorpt_t_max 0.955
_shelxl_version_number 2013-4

loop_
_space_group_symop_operation_xyz
'x, y, z'
'-x+1/2, y+1/2, -z+1/2'
'-x, -y, -z'
'x-1/2, -y-1/2, z-1/2'

loop_
_atom_site_label
_atom_site_type_symbol
_atom_site_fract_x
_atom_site_fract_y
_atom_site_fract_z
_atom_site_U_iso_or_equiv
_atom_site_adp_type
_atom_site_occupancy
_atom_site_site_symmetry_order
_atom_site_calc_flag
_atom_site_refinement_flags_posn
_atom_site_refinement_flags_adp
Fe1 Fe 0.52461(4) 0.04420(2) 0.41104(4) 0.01854(11) Uani 1 1 d . .
N1 N 0.5319(2) 0.11255(7) 0.4768(2) 0.0193(5) Uani 1 1 d . .
N2 N 0.0808(3) 0.22884(9) 0.0861(3) 0.0406(7) Uani 1 1 d . .
O1 O 0.3639(2) 0.06139(6) 0.27068(18) 0.0239(4) Uani 1 1 d . .
O2 O 0.5178(2) 0.02572(6) 0.60065(17) 0.0199(4) Uani 1 1 d . .
O3 O 0.7329(2) 0.04967(6) 0.39184(19) 0.0256(4) Uani 1 1 d . .
O4 O -0.0213(3) 0.22734(8) -0.0138(3) 0.0527(7) Uani 1 1 d . .
O5 O 0.1237(3) 0.26546(8) 0.1448(3) 0.0588(7) Uani 1 1 d . .
C1 C 0.4599(3) 0.14809(9) 0.4173(3) 0.0224(6) Uani 1 1 d . .
H1A H 0.4856 0.1783 0.4539 0.027 Uiso 1 1 calc R U
C2 C 0.3425(3) 0.14494(9) 0.2986(3) 0.0223(6) Uani 1 1 d . .
C3 C 0.2976(3) 0.10186(9) 0.2319(3) 0.0211(5) Uani 1 1 d . .
C4 C 0.1791(3) 0.10232(9) 0.1188(3) 0.0256(6) Uani 1 1 d . .
H4A H 0.1473 0.0737 0.0748 0.031 Uiso 1 1 calc R U
C5 C 0.1087(3) 0.14330(10) 0.0710(3) 0.0292(6) Uani 1 1 d . .
H5A H 0.0286 0.1432 -0.0052 0.035 Uiso 1 1 calc R U
C6 C 0.1567(3) 0.18530(9) 0.1363(3) 0.0293(6) Uani 1 1 d . .
C7 C 0.2701(3) 0.18666(9) 0.2474(3) 0.0285(6) Uani 1 1 d . .
H7A H 0.2999 0.2157 0.2898 0.034 Uiso 1 1 calc R U
C8 C 0.6470(3) 0.12026(9) 0.5989(3) 0.0212(6) Uani 1 1 d . .
H8A H 0.6544 0.1548 0.6147 0.025 Uiso 1 1 calc R U
C9 C 0.5829(3) 0.09873(9) 0.7182(3) 0.0205(5) Uani 1 1 d . .
C10 C 0.5204(3) 0.05332(8) 0.7138(2) 0.0185(5) Uani 1 1 d . .
C11 C 0.4568(3) 0.03564(9) 0.8232(3) 0.0238(6) Uani 1 1 d . .
H11A H 0.4132 0.0050 0.8188 0.029 Uiso 1 1 calc R U
C12 C 0.4567(3) 0.06252(10) 0.9390(3) 0.0283(6) Uani 1 1 d . .
H12A H 0.4139 0.0501 1.0138 0.034 Uiso 1 1 calc R U
C13 C 0.5186(3) 0.10725(10) 0.9456(3) 0.0315(7) Uani 1 1 d . .
H13A H 0.5194 0.1256 1.0249 0.038 Uiso 1 1 calc R U
C14 C 0.5800(3) 0.12514(9) 0.8348(3) 0.0259(6) Uani 1 1 d . .
H14A H 0.6208 0.1561 0.8390 0.031 Uiso 1 1 calc R U
C15 C 0.8106(3) 0.10296(9) 0.5807(3) 0.0211(5) Uani 1 1 d . .
C16 C 0.8444(3) 0.07101(9) 0.4812(3) 0.0228(6) Uani 1 1 d . .
C17 C 1.0008(3) 0.06062(10) 0.4712(3) 0.0287(6) Uani 1 1 d . .
H17A H 1.0240 0.0398 0.4028 0.034 Uiso 1 1 calc R U
C18 C 1.1220(3) 0.08028(11) 0.5594(3) 0.0331(7) Uani 1 1 d . .
H18A H 1.2273 0.0725 0.5518 0.040 Uiso 1 1 calc R U
C19 C 1.0907(3) 0.11115(10) 0.6586(3) 0.0327(7) Uani 1 1 d . .
H19A H 1.1737 0.1243 0.7201 0.039 Uiso 1 1 calc R U
C20 C 0.9363(3) 0.12260(10) 0.6670(3) 0.0272(6) Uani 1 1 d . .
H20A H 0.9152 0.1445 0.7335 0.033 Uiso 1 1 calc R U
C21 C 0.7757(5) 0.17648(14) 0.2466(5) 0.0622(11) Uani 1 1 d . .
H21A H 0.7671 0.1447 0.2186 0.075 Uiso 1 1 calc R U
C22 C 0.8826(5) 0.18925(16) 0.3517(4) 0.0656(12) Uani 1 1 d . .
H22A H 0.9508 0.1666 0.3983 0.079 Uiso 1 1 calc R U
C23 C 0.8925(7) 0.2350(2) 0.3910(5) 0.0982(19) Uani 1 1 d . .
H23A H 0.9654 0.2437 0.4676 0.118 Uiso 1 1 calc R U
C24 C 0.8002(6) 0.26859(16) 0.3230(5) 0.0757(14) Uani 1 1 d . .
H24A H 0.8117 0.3005 0.3495 0.091 Uiso 1 1 calc R U
C25 C 0.6926(5) 0.25609(14) 0.2179(5) 0.0733(13) Uani 1 1 d . .
H25A H 0.6266 0.2790 0.1701 0.088 Uiso 1 1 calc R U
C26 C 0.6791(6) 0.20988(15) 0.1803(5) 0.0845(16) Uani 1 1 d . .
H26A H 0.6016 0.2009 0.1072 0.101 Uiso 1 1 calc R U
C27 C 0.8800(5) 0.02920(13) 0.9586(6) 0.0654(14) Uani 1 1 d . .
H27 H 0.7954 0.0498 0.9290 0.078 Uiso 1 1 calc R U
C28 C 0.9757(7) 0.01533(14) 0.8707(4) 0.0677(15) Uani 1 1 d . .
H28A H 0.9585 0.0262 0.7799 0.081 Uiso 1 1 calc R U
C29 C 1.0968(5) -0.01418(16) 0.9127(5) 0.0630(13) Uani 1 1 d . .
H29 H 1.1645 -0.0241 0.8515 0.076 Uiso 1 1 calc R U

loop_
_atom_site_aniso_label
_atom_site_aniso_U_11
_atom_site_aniso_U_22
_atom_site_aniso_U_33
_atom_site_aniso_U_23
_atom_site_aniso_U_13
_atom_site_aniso_U_12
Fe1 0.02117(19) 0.01345(18) 0.0194(2) 0.00017(15) -0.00206(14) 0.00029(15)
N1 0.0214(11) 0.0151(10) 0.0195(11) 0.0005(9) -0.0030(9) -0.0005(8)
N2 0.0460(17) 0.0257(14) 0.0463(17) 0.0126(12) -0.0058(13) 0.0075(12)
O1 0.0267(10) 0.0158(9) 0.0259(10) -0.0010(8) -0.0073(8) 0.0008(7)
O2 0.0259(10) 0.0135(8) 0.0191(9) -0.0028(7) -0.0008(8) -0.0017(7)
O3 0.0230(10) 0.0238(10) 0.0291(10) -0.0071(8) 0.0008(8) -0.0038(8)
O4 0.0549(16) 0.0416(14) 0.0534(16) 0.0168(12) -0.0187(13) 0.0116(11)
O5 0.0784(19) 0.0215(12) 0.0678(18) 0.0079(12) -0.0179(15) 0.0095(12)
C1 0.0267(14) 0.0138(12) 0.0261(15) 0.0001(10) 0.0022(11) -0.0006(10)
C2 0.0269(14) 0.0174(13) 0.0210(14) 0.0015(10) -0.0016(11) 0.0012(10)
C3 0.0225(13) 0.0181(13) 0.0224(14) 0.0035(10) 0.0019(11) 0.0018(10)
C4 0.0266(14) 0.0223(14) 0.0257(15) 0.0006(11) -0.0037(11) -0.0012(11)
C5 0.0283(15) 0.0268(15) 0.0297(16) 0.0057(12) -0.0055(12) 0.0037(12)
C6 0.0335(16) 0.0214(14) 0.0312(16) 0.0092(12) -0.0010(13) 0.0058(12)
C7 0.0356(16) 0.0147(13) 0.0330(16) 0.0038(11) -0.0025(13) 0.0017(11)
C8 0.0246(14) 0.0132(12) 0.0232(14) -0.0024(10) -0.0045(11) -0.0025(10)
C9 0.0209(13) 0.0179(12) 0.0211(13) -0.0003(10) -0.0023(10) 0.0012(10)
C10 0.0173(12) 0.0188(13) 0.0181(13) -0.0026(10) -0.0021(10) 0.0025(9)
C11 0.0236(14) 0.0200(13) 0.0270(14) -0.0015(11) 0.0010(11) -0.0025(10)
C12 0.0315(16) 0.0297(15) 0.0236(15) -0.0015(12) 0.0033(12) -0.0007(12)
C13 0.0380(17) 0.0328(16) 0.0228(15) -0.0063(12) 0.0021(13) -0.0005(13)
C14 0.0299(15) 0.0190(13) 0.0273(15) -0.0059(11) -0.0010(12) -0.0027(11)
C15 0.0228(13) 0.0161(12) 0.0230(14) 0.0030(10) -0.0015(11) -0.0013(10)
C16 0.0223(13) 0.0192(13) 0.0255(14) 0.0020(11) -0.0013(11) -0.0030(10)
C17 0.0263(15) 0.0252(14) 0.0341(17) 0.0004(12) 0.0029(12) 0.0007(11)
C18 0.0224(14) 0.0366(17) 0.0392(18) 0.0035(14) 0.0010(13) -0.0022(12)
C19 0.0242(15) 0.0355(17) 0.0352(17) 0.0021(13) -0.0064(13) -0.0057(12)
C20 0.0276(15) 0.0268(15) 0.0249(15) -0.0003(12) -0.0035(12) -0.0038(11)
C21 0.059(3) 0.040(2) 0.089(3) 0.003(2) 0.012(2) -0.0002(18)
C22 0.065(3) 0.064(3) 0.066(3) 0.028(2) 0.007(2) -0.010(2)
C23 0.139(5) 0.082(4) 0.059(3) 0.008(3) -0.030(3) -0.023(4)
C24 0.096(4) 0.051(3) 0.074(3) -0.013(2) -0.006(3) -0.014(2)
C25 0.067(3) 0.043(2) 0.101(4) -0.013(2) -0.017(3) 0.006(2)
C26 0.079(3) 0.047(3) 0.112(4) -0.018(3) -0.037(3) 0.006(2)
C27 0.048(2) 0.0334(19) 0.097(4) -0.022(2) -0.046(2) 0.0098(17)
C28 0.136(4) 0.034(2) 0.0243(19) 0.0063(16) -0.015(2) -0.040(2)
C29 0.051(2) 0.064(3) 0.082(3) -0.040(2) 0.036(2) -0.031(2)

loop_
_atom_type_symbol
_atom_type_description
_atom_type_scat_dispersion_real
_atom_type_scat_dispersion_imag
_atom_type_scat_source
C C 0.0033 0.0016 'International Tables Vol C Tables 4.2.6.8 and 6.1.1.4'
H H 0.0000 0.0000 'International Tables Vol C Tables 4.2.6.8 and 6.1.1.4'
N N 0.0061 0.0033 'International Tables Vol C Tables 4.2.6.8 and 6.1.1.4'
O O 0.0106 0.0060 'International Tables Vol C Tables 4.2.6.8 and 6.1.1.4'
Fe Fe 0.3463 0.8444 'International Tables Vol C Tables 4.2.6.8 and 6.1.1.4'

loop_
_geom_angle_atom_site_label_1
_geom_angle_atom_site_label_2
_geom_angle_atom_site_label_3
_geom_angle
_geom_angle_site_symmetry_1
_geom_angle_site_symmetry_3
O3 Fe1 O1 121.48(9) . .
O3 Fe1 O2 106.90(8) . .
O1 Fe1 O2 131.25(8) . .
O3 Fe1 O2 104.35(7) . 3_656
O1 Fe1 O2 96.10(7) . 3_656
O2 Fe1 O2 76.24(7) . 3_656
O3 Fe1 N1 88.21(8) . .
O1 Fe1 N1 88.59(8) . .
O2 Fe1 N1 87.16(8) . .
O2 Fe1 N1 161.45(8) 3_656 .
C1 N1 C8 119.1(2) . .
C1 N1 Fe1 127.56(18) . .
C8 N1 Fe1 113.06(15) . .
O5 N2 O4 123.1(3) . .
O5 N2 C6 118.2(3) . .
O4 N2 C6 118.8(3) . .
C3 O1 Fe1 133.21(16) . .
C10 O2 Fe1 129.53(15) . .
C10 O2 Fe1 126.24(15) . 3_656
Fe1 O2 Fe1 103.76(7) . 3_656
C16 O3 Fe1 125.30(17) . .
N1 C1 C2 124.2(2) . .
N1 C1 H1A 117.9 . .
C2 C1 H1A 117.9 . .
C7 C2 C3 119.0(2) . .
C7 C2 C1 117.8(2) . .
C3 C2 C1 123.2(2) . .
O1 C3 C4 118.4(2) . .
O1 C3 C2 122.7(2) . .
C4 C3 C2 118.9(2) . .
C5 C4 C3 121.3(3) . .
C5 C4 H4A 119.3 . .
C3 C4 H4A 119.3 . .
C4 C5 C6 118.9(3) . .
C4 C5 H5A 120.6 . .
C6 C5 H5A 120.6 . .
C7 C6 C5 122.1(2) . .
C7 C6 N2 119.1(3) . .
C5 C6 N2 118.8(3) . .
C6 C7 C2 119.9(3) . .
C6 C7 H7A 120.1 . .
C2 C7 H7A 120.1 . .
N1 C8 C9 108.1(2) . .
N1 C8 C15 112.0(2) . .
C9 C8 C15 114.4(2) . .
N1 C8 H8A 107.3 . .
C9 C8 H8A 107.3 . .
C15 C8 H8A 107.3 . .
C14 C9 C10 118.2(2) . .
C14 C9 C8 119.6(2) . .
C10 C9 C8 122.2(2) . .
O2 C10 C11 118.6(2) . .
O2 C10 C9 120.9(2) . .
C11 C10 C9 120.4(2) . .
C12 C11 C10 120.3(2) . .
C12 C11 H11A 119.8 . .
C10 C11 H11A 119.8 . .
C13 C12 C11 120.1(3) . .
C13 C12 H12A 119.9 . .
C11 C12 H12A 119.9 . .
C12 C13 C14 119.4(3) . .
C12 C13 H13A 120.3 . .
C14 C13 H13A 120.3 . .
C9 C14 C13 121.6(2) . .
C9 C14 H14A 119.2 . .
C13 C14 H14A 119.2 . .
C20 C15 C16 118.1(2) . .
C20 C15 C8 116.2(2) . .
C16 C15 C8 125.6(2) . .
O3 C16 C17 117.1(2) . .
O3 C16 C15 123.6(2) . .
C17 C16 C15 119.3(2) . .
C18 C17 C16 121.0(3) . .
C18 C17 H17A 119.5 . .
C16 C17 H17A 119.5 . .
C19 C18 C17 120.4(3) . .
C19 C18 H18A 119.8 . .
C17 C18 H18A 119.8 . .
C18 C19 C20 119.0(3) . .
C18 C19 H19A 120.5 . .
C20 C19 H19A 120.5 . .
C19 C20 C15 122.2(3) . .
C19 C20 H20A 118.9 . .
C15 C20 H20A 118.9 . .
C22 C21 C26 119.3(4) . .
C22 C21 H21A 120.4 . .
C26 C21 H21A 120.4 . .
C21 C22 C23 119.5(4) . .
C21 C22 H22A 120.3 . .
C23 C22 H22A 120.3 . .
C24 C23 C22 121.5(5) . .
C24 C23 H23A 119.2 . .
C22 C23 H23A 119.2 . .
C25 C24 C23 119.3(4) . .
C25 C24 H24A 120.3 . .
C23 C24 H24A 120.3 . .
C24 C25 C26 119.4(4) . .
C24 C25 H25A 120.3 . .
C26 C25 H25A 120.3 . .
C21 C26 C25 120.9(4) . .
C21 C26 H26A 119.5 . .
C25 C26 H26A 119.5 . .
C29 C27 C28 120.7(4) 3_757 .
C29 C27 H27 119.7 3_757 .
C28 C27 H27 119.7 . .
C27 C28 C29 119.8(3) . .
C27 C28 H28A 120.1 . .
C29 C28 H28A 120.1 . .
C27 C29 C28 119.5(4) 3_757 .
C27 C29 H29 120.3 3_757 .
C28 C29 H29 120.3 . .

loop_
_geom_bond_atom_site_label_1
_geom_bond_atom_site_label_2
_geom_bond_distance
_geom_bond_site_symmetry_2
Fe1 O3 1.8446(18) .
Fe1 O1 1.8871(17) .
Fe1 O2 1.9774(17) .
Fe1 O2 2.0291(17) 3_656
Fe1 N1 2.057(2) .
N1 C1 1.288(3) .
N1 C8 1.473(3) .
N2 O5 1.229(3) .
N2 O4 1.232(3) .
N2 C6 1.459(3) .
O1 C3 1.322(3) .
O2 C10 1.376(3) .
O2 Fe1 2.0290(17) 3_656
O3 C16 1.357(3) .
C1 C2 1.445(4) .
C1 H1A 0.9500 .
C2 C7 1.406(4) .
C2 C3 1.425(4) .
C3 C4 1.408(4) .
C4 C5 1.371(4) .
C4 H4A 0.9500 .
C5 C6 1.398(4) .
C5 H5A 0.9500 .
C6 C7 1.368(4) .
C7 H7A 0.9500 .
C8 C9 1.518(4) .
C8 C15 1.533(4) .
C8 H8A 1.0000 .
C9 C14 1.392(4) .
C9 C10 1.402(3) .
C10 C11 1.390(4) .
C11 C12 1.390(4) .
C11 H11A 0.9500 .
C12 C13 1.382(4) .
C12 H12A 0.9500 .
C13 C14 1.394(4) .
C13 H13A 0.9500 .
C14 H14A 0.9500 .
C15 C20 1.400(4) .
C15 C16 1.412(4) .
C16 C17 1.401(4) .
C17 C18 1.384(4) .
C17 H17A 0.9500 .
C18 C19 1.383(4) .
C18 H18A 0.9500 .
C19 C20 1.388(4) .
C19 H19A 0.9500 .
C20 H20A 0.9500 .
C21 C22 1.342(6) .
C21 C26 1.372(6) .
C21 H21A 0.9500 .
C22 C23 1.364(6) .
C22 H22A 0.9500 .
C23 C24 1.362(7) .
C23 H23A 0.9500 .
C24 C25 1.343(6) .
C24 H24A 0.9500 .
C25 C26 1.372(5) .
C25 H25A 0.9500 .
C26 H26A 0.9500 .
C27 C29 1.343(6) 3_757
C27 C28 1.352(7) .
C27 H27 0.9500 .
C28 C29 1.360(6) .
C28 H28A 0.9500 .
C29 C27 1.343(6) 3_757
C29 H29 0.9500 .

loop_
_geom_torsion_atom_site_label_1
_geom_torsion_atom_site_label_2
_geom_torsion_atom_site_label_3
_geom_torsion_atom_site_label_4
_geom_torsion
_geom_torsion_site_symmetry_1
_geom_torsion_site_symmetry_4
O3 Fe1 O1 C3 -83.1(2) . .
O2 Fe1 O1 C3 88.9(2) . .
O2 Fe1 O1 C3 166.0(2) 3_656 .
N1 Fe1 O1 C3 4.0(2) . .
O1 Fe1 O3 C16 129.58(19) . .
O2 Fe1 O3 C16 -44.2(2) . .
O2 Fe1 O3 C16 -123.85(19) 3_656 .
N1 Fe1 O3 C16 42.3(2) . .
C8 N1 C1 C2 -178.7(2) . .
Fe1 N1 C1 C2 8.4(4) . .
N1 C1 C2 C7 178.0(3) . .
N1 C1 C2 C3 -2.1(4) . .
Fe1 O1 C3 C4 179.13(19) . .
Fe1 O1 C3 C2 0.0(4) . .
C7 C2 C3 O1 177.5(3) . .
C1 C2 C3 O1 -2.4(4) . .
C7 C2 C3 C4 -1.7(4) . .
C1 C2 C3 C4 178.4(3) . .
O1 C3 C4 C5 -178.1(3) . .
C2 C3 C4 C5 1.1(4) . .
C3 C4 C5 C6 0.2(4) . .
C4 C5 C6 C7 -0.9(5) . .
C4 C5 C6 N2 -179.5(3) . .
O5 N2 C6 C7 1.1(5) . .
O4 N2 C6 C7 -179.9(3) . .
O5 N2 C6 C5 179.7(3) . .
O4 N2 C6 C5 -1.3(4) . .
C5 C6 C7 C2 0.3(5) . .
N2 C6 C7 C2 178.8(3) . .
C3 C2 C7 C6 1.0(4) . .
C1 C2 C7 C6 -179.1(3) . .
C1 N1 C8 C9 112.9(3) . .
Fe1 N1 C8 C9 -73.2(2) . .
C1 N1 C8 C15 -120.2(3) . .
Fe1 N1 C8 C15 53.7(2) . .
N1 C8 C9 C14 -129.7(2) . .
C15 C8 C9 C14 104.7(3) . .
N1 C8 C9 C10 47.8(3) . .
C15 C8 C9 C10 -77.7(3) . .
Fe1 O2 C10 C11 155.94(18) . .
Fe1 O2 C10 C11 -14.9(3) 3_656 .
Fe1 O2 C10 C9 -22.8(3) . .
Fe1 O2 C10 C9 166.34(17) 3_656 .
C14 C9 C10 O2 179.1(2) . .
C8 C9 C10 O2 1.5(4) . .
C14 C9 C10 C11 0.3(4) . .
C8 C9 C10 C11 -177.2(2) . .
O2 C10 C11 C12 -179.7(2) . .
C9 C10 C11 C12 -1.0(4) . .
C10 C11 C12 C13 0.6(4) . .
C11 C12 C13 C14 0.4(4) . .
C10 C9 C14 C13 0.7(4) . .
C8 C9 C14 C13 178.4(2) . .
C12 C13 C14 C9 -1.1(4) . .
N1 C8 C15 C20 158.2(2) . .
C9 C8 C15 C20 -78.3(3) . .
N1 C8 C15 C16 -18.6(3) . .
C9 C8 C15 C16 104.8(3) . .
Fe1 O3 C16 C17 162.30(19) . .
Fe1 O3 C16 C15 -18.4(3) . .
C20 C15 C16 O3 180.0(2) . .
C8 C15 C16 O3 -3.3(4) . .
C20 C15 C16 C17 -0.8(4) . .
C8 C15 C16 C17 176.0(2) . .
O3 C16 C17 C18 -179.1(2) . .
C15 C16 C17 C18 1.6(4) . .
C16 C17 C18 C19 -0.8(4) . .
C17 C18 C19 C20 -0.9(4) . .
C18 C19 C20 C15 1.8(4) . .
C16 C15 C20 C19 -0.9(4) . .
C8 C15 C20 C19 -178.0(2) . .
C26 C21 C22 C23 0.4(7) . .
C21 C22 C23 C24 -2.5(8) . .
C22 C23 C24 C25 2.6(9) . .
C23 C24 C25 C26 -0.7(8) . .
C22 C21 C26 C25 1.5(8) . .
C24 C25 C26 C21 -1.3(8) . .
C29 C27 C28 C29 0.1(6) 3_757 .
C27 C28 C29 C27 -0.1(6) . 3_757
